data_7057911
loop_
_publ_author_name
'Smirnov, Andrey S.'
'Martins, Lu\'isa M. D. R. S.'
'Nikolaev, Dmitriy N.'
'Manzhos, Roman A.'
'Gurzhiy, Vlad V.'
'Krivenko, Alexander G.'
'Nikolaenko, Kirill O.'
'Belyakov, Alexander V.'
'Garabadzhiu, Alexander V.'
'Davidovich, Pavel B.'

_publ_section_title
;
 Structure and catalytic properties of novel copper isatin Schiff base
 complexes
;
_journal_issue 1
_journal_name_full 'New Journal of Chemistry'
_journal_page_first 188
_journal_paper_doi 10.1039/C8NJ02718H
_journal_volume 43
_journal_year 2019
_chemical_formula_moiety 'C34 H32 Br2 Cu2 N4 O2'
_chemical_formula_sum 'C34 H32 Br2 Cu2 N4 O2'
_chemical_formula_weight 815.53
_space_group_crystal_system monoclinic
_space_group_IT_number 15
_space_group_name_Hall '-C 2yc'
_space_group_name_H-M_alt 'C 1 2/c 1'
_symmetry_space_group_name_Hall '-C 2yc'
_symmetry_space_group_name_H-M 'C 1 2/c 1'
_atom_sites_solution_hydrogens geom
_atom_sites_solution_primary direct
_audit_creation_date 2016-09-01
_audit_creation_method
;
Olex2 1.2
(compiled 2016.08.25 svn.r3337 for OlexSys, GUI svn.r5221)
;
_audit_update_record
;
2017-03-19 deposited with the CCDC.
2018-10-29 downloaded from the CCDC.
;
_cell_angle_alpha 90
_cell_angle_beta 94.972(3)
_cell_angle_gamma 90
_cell_formula_units_Z 4
_cell_length_a 26.9791(11)
_cell_length_b 8.2871(3)
_cell_length_c 14.1074(5)
_cell_measurement_reflns_used 4403
_cell_measurement_temperature 100(2)
_cell_measurement_theta_max 75.9900
_cell_measurement_theta_min 5.5750
_cell_volume 3142.2(2)
_computing_cell_refinement
;
CrysAlisPro, Agilent Technologies,
Version 1.171.37.35 (release 13-08-2014 CrysAlis171 .NET)
(compiled Aug 13 2014,18:06:01)
;
_computing_data_collection
;
CrysAlisPro, Agilent Technologies,
Version 1.171.37.35 (release 13-08-2014 CrysAlis171 .NET)
(compiled Aug 13 2014,18:06:01)
;
_computing_data_reduction
;
CrysAlisPro, Agilent Technologies,
Version 1.171.37.35 (release 13-08-2014 CrysAlis171 .NET)
(compiled Aug 13 2014,18:06:01)
;
_computing_molecular_graphics 'Olex2 (Dolomanov et al., 2009)'
_computing_publication_material 'Olex2 (Dolomanov et al., 2009)'
_computing_structure_refinement 'ShelXL (Sheldrick, 2015)'
_computing_structure_solution 'ShelXS (Sheldrick, 2008)'
_diffrn_ambient_environment N~2~
_diffrn_ambient_temperature 100(2)
_diffrn_detector 'CCD plate'
_diffrn_detector_area_resol_mean 10.3829
_diffrn_detector_type Atlas
_diffrn_measured_fraction_theta_full 0.995
_diffrn_measured_fraction_theta_max 0.996
_diffrn_measurement_details
;
#__ type_ start__ end____ width___ exp.time_
  1 omega  -29.00   26.00   1.0000    2.5000
omega____ theta____ kappa____ phi______ frames
    -      -41.3104   38.0000   90.0000 55

#__ type_ start__ end____ width___ exp.time_
  2 omega  -16.00   11.00   1.0000    2.5000
omega____ theta____ kappa____ phi______ frames
    -      -41.3104   38.0000  -30.0000 27

#__ type_ start__ end____ width___ exp.time_
  3 omega  -50.00   31.00   1.0000    2.5000
omega____ theta____ kappa____ phi______ frames
    -      -41.3104   38.0000  -60.0000 81

#__ type_ start__ end____ width___ exp.time_
  4 omega   36.00   75.00   1.0000    2.5000
omega____ theta____ kappa____ phi______ frames
    -       41.3104  -99.0000  -60.0000 39

#__ type_ start__ end____ width___ exp.time_
  5 omega   30.00   57.00   1.0000    5.0000
omega____ theta____ kappa____ phi______ frames
    -      112.0000  -95.0000  -60.0000 27

#__ type_ start__ end____ width___ exp.time_
  6 omega   80.00  108.00   1.0000    5.0000
omega____ theta____ kappa____ phi______ frames
    -      112.0000  -95.0000  -60.0000 28

#__ type_ start__ end____ width___ exp.time_
  7 omega   75.00  109.00   1.0000    5.0000
omega____ theta____ kappa____ phi______ frames
    -      112.0000 -125.0000 -120.0000 34

#__ type_ start__ end____ width___ exp.time_
  8 omega   78.00  109.00   1.0000    5.0000
omega____ theta____ kappa____ phi______ frames
    -      112.0000  -95.0000 -120.0000 31

#__ type_ start__ end____ width___ exp.time_
  9 omega   91.00  121.00   1.0000    5.0000
omega____ theta____ kappa____ phi______ frames
    -      112.0000 -125.0000 -180.0000 30

#__ type_ start__ end____ width___ exp.time_
 10 omega   63.00  133.00   1.0000    5.0000
omega____ theta____ kappa____ phi______ frames
    -      112.0000  -61.0000 -150.0000 70

#__ type_ start__ end____ width___ exp.time_
 11 omega   86.00  172.00   1.0000    5.0000
omega____ theta____ kappa____ phi______ frames
    -      112.0000   30.0000  -90.0000 86

#__ type_ start__ end____ width___ exp.time_
 12 omega  108.00  178.00   1.0000    5.0000
omega____ theta____ kappa____ phi______ frames
    -      112.0000   30.0000 -150.0000 70

#__ type_ start__ end____ width___ exp.time_
 13 omega   66.00  130.00   1.0000    2.5000
omega____ theta____ kappa____ phi______ frames
    -       41.3104  178.0000 -180.0000 64

#__ type_ start__ end____ width___ exp.time_
 14 omega  129.00  176.00   1.0000    5.0000
omega____ theta____ kappa____ phi______ frames
    -      112.0000   30.0000  120.0000 47

#__ type_ start__ end____ width___ exp.time_
 15 omega  101.00  177.00   1.0000    5.0000
omega____ theta____ kappa____ phi______ frames
    -      112.0000   61.0000  150.0000 76

#__ type_ start__ end____ width___ exp.time_
 16 omega   84.00  111.00   1.0000    5.0000
omega____ theta____ kappa____ phi______ frames
    -      112.0000   30.0000  120.0000 27

#__ type_ start__ end____ width___ exp.time_
 17 omega   46.00   97.00   1.0000    5.0000
omega____ theta____ kappa____ phi______ frames
    -      112.0000  -45.0000   60.0000 51

#__ type_ start__ end____ width___ exp.time_
 18 omega   62.00   96.00   1.0000    5.0000
omega____ theta____ kappa____ phi______ frames
    -      112.0000  -95.0000    0.0000 34

#__ type_ start__ end____ width___ exp.time_
 19 omega   73.00  121.00   1.0000    5.0000
omega____ theta____ kappa____ phi______ frames
    -      112.0000 -125.0000   90.0000 48

#__ type_ start__ end____ width___ exp.time_
 20 omega   50.00   90.00   1.0000    5.0000
omega____ theta____ kappa____ phi______ frames
    -      112.0000  -45.0000  120.0000 40

#__ type_ start__ end____ width___ exp.time_
 21 omega   36.00  129.00   1.0000    5.0000
omega____ theta____ kappa____ phi______ frames
    -      112.0000  -77.0000   60.0000 93

#__ type_ start__ end____ width___ exp.time_
 22 omega   44.00   72.00   1.0000    5.0000
omega____ theta____ kappa____ phi______ frames
    -      112.0000 -125.0000   90.0000 28

#__ type_ start__ end____ width___ exp.time_
 23 omega   39.00   98.00   1.0000    5.0000
omega____ theta____ kappa____ phi______ frames
    -      112.0000  -45.0000  -60.0000 59

#__ type_ start__ end____ width___ exp.time_
 24 omega   48.00   85.00   1.0000    5.0000
omega____ theta____ kappa____ phi______ frames
    -      112.0000  -30.0000 -120.0000 37

#__ type_ start__ end____ width___ exp.time_
 25 omega   31.00   73.00   1.0000    5.0000
omega____ theta____ kappa____ phi______ frames
    -      112.0000  -95.0000 -120.0000 42

#__ type_ start__ end____ width___ exp.time_
 26 omega -113.00  -38.00   1.0000    2.5000
omega____ theta____ kappa____ phi______ frames
    -      -41.3104  -57.0000  150.0000 75
;
_diffrn_measurement_device 'four-circle diffractometer'
_diffrn_measurement_device_type 'SuperNova, Dual, Cu at zero, Atlas'
_diffrn_measurement_method '\w scans'
_diffrn_orient_matrix_UB_11 0.0532018500
_diffrn_orient_matrix_UB_12 -0.0314884500
_diffrn_orient_matrix_UB_13 -0.0274709000
_diffrn_orient_matrix_UB_21 0.0201937500
_diffrn_orient_matrix_UB_22 0.1282117500
_diffrn_orient_matrix_UB_23 0.0724450000
_diffrn_orient_matrix_UB_31 0.0070290500
_diffrn_orient_matrix_UB_32 -0.1307670500
_diffrn_orient_matrix_UB_33 0.0775591000
_diffrn_radiation_monochromator mirror
_diffrn_radiation_probe x-ray
_diffrn_radiation_type CuK\a
_diffrn_radiation_wavelength 1.54184
_diffrn_reflns_av_R_equivalents 0.0502
_diffrn_reflns_av_unetI/netI 0.0383
_diffrn_reflns_Laue_measured_fraction_full 0.995
_diffrn_reflns_Laue_measured_fraction_max 0.996
_diffrn_reflns_limit_h_max 33
_diffrn_reflns_limit_h_min -30
_diffrn_reflns_limit_k_max 9
_diffrn_reflns_limit_k_min -10
_diffrn_reflns_limit_l_max 17
_diffrn_reflns_limit_l_min -15
_diffrn_reflns_number 11659
_diffrn_reflns_point_group_measured_fraction_full 0.995
_diffrn_reflns_point_group_measured_fraction_max 0.996
_diffrn_reflns_theta_full 67.684
_diffrn_reflns_theta_max 72.468
_diffrn_reflns_theta_min 3.289
_diffrn_source 'sealed X-ray tube'
_diffrn_source_type 'SuperNova (Cu) X-ray Source'
_exptl_absorpt_coefficient_mu 4.954
_exptl_absorpt_correction_T_max 1.00000
_exptl_absorpt_correction_T_min 0.51218
_exptl_absorpt_correction_type multi-scan
_exptl_absorpt_process_details
;
CrysAlisPro, Agilent Technologies,
Version 1.171.37.35 (release 13-08-2014 CrysAlis171 .NET)
(compiled Aug 13 2014,18:06:01)
Empirical absorption correction using spherical harmonics,
 implemented in SCALE3 ABSPACK scaling algorithm.
;
_exptl_crystal_colour 'dark red'
_exptl_crystal_density_diffrn 1.724
_exptl_crystal_description prism
_exptl_crystal_F_000 1632
_exptl_crystal_size_max 0.22
_exptl_crystal_size_mid 0.17
_exptl_crystal_size_min 0.07
_refine_diff_density_max 1.268
_refine_diff_density_min -0.440
_refine_diff_density_rms 0.119
_refine_ls_extinction_method none
_refine_ls_goodness_of_fit_ref 1.033
_refine_ls_hydrogen_treatment constr
_refine_ls_matrix_type full
_refine_ls_number_parameters 202
_refine_ls_number_reflns 3120
_refine_ls_number_restraints 0
_refine_ls_restrained_S_all 1.033
_refine_ls_R_factor_all 0.0472
_refine_ls_R_factor_gt 0.0386
_refine_ls_shift/su_max 0.000
_refine_ls_shift/su_mean 0.000
_refine_ls_structure_factor_coef Fsqd
_refine_ls_weighting_details 'w=1/[\s^2^(Fo^2^)+(0.0716P)^2^+0.0829P] where P=(Fo^2^+2Fc^2^)/3'
_refine_ls_weighting_scheme calc
_refine_ls_wR_factor_gt 0.0966
_refine_ls_wR_factor_ref 0.1049
_reflns_Friedel_coverage 0.000
_reflns_number_gt 2698
_reflns_number_total 3120
_reflns_threshold_expression 'I > 2\s(I)'
_cod_data_source_file c8nj02718h2.cif
_cod_data_source_block xrd_38_2
_cod_depositor_comments 'Adding full bibliography for 7057891--7057914.cif.'
_cod_database_code 7057911
_shelxl_version_number 2013-4
_shelx_space_group_comment
;
The symmetry employed for this shelxl refinement is uniquely defined
by the following loop, which should always be used as a source of
symmetry information in preference to the above space-group names.
They are only intended as comments.
;
_reflns_odcompleteness_completeness 99.32
_reflns_odcompleteness_iscentric 1
_reflns_odcompleteness_theta 72.42
_olex2_refinement_description
;
1. Fixed Uiso
 At 1.2 times of:
  All C(H) groups
 At 1.5 times of:
  All C(H,H,H) groups
2.a Aromatic/amide H refined with riding coordinates:
 C6(H6), C7(H7), C8(H8), C9(H9), C15(H15), C16(H16), C17(H17)
2.b Idealised Me refined as rotating group:
 C10(H10A,H10B,H10C), C21(H21A,H21B,H21C), C22(H22A,H22B,H22C)
;

loop_
_space_group_symop_operation_xyz
'x, y, z'
'-x, y, -z+1/2'
'x+1/2, y+1/2, z'
'-x+1/2, y+1/2, -z+1/2'
'-x, -y, -z'
'x, -y, z-1/2'
'-x+1/2, -y+1/2, -z'
'x+1/2, -y+1/2, z-1/2'

loop_
_atom_site_label
_atom_site_type_symbol
_atom_site_fract_x
_atom_site_fract_y
_atom_site_fract_z
_atom_site_U_iso_or_equiv
_atom_site_adp_type
_atom_site_occupancy
_atom_site_site_symmetry_order
_atom_site_calc_flag
_atom_site_refinement_flags_posn
N1 N 0.33254(10) 0.2633(3) 0.71631(16) 0.0191(5) Uani 1 1 d .
C2 C 0.31692(11) 0.3839(4) 0.6556(2) 0.0179(6) Uani 1 1 d .
C3 C 0.35179(11) 0.3821(4) 0.5766(2) 0.0179(6) Uani 1 1 d .
C4 C 0.38859(11) 0.2576(4) 0.60072(19) 0.0185(6) Uani 1 1 d .
C5 C 0.37460(11) 0.1876(4) 0.6862(2) 0.0187(6) Uani 1 1 d .
C6 C 0.40079(12) 0.0607(4) 0.7294(2) 0.0227(6) Uani 1 1 d .
H6 H 0.3913 0.0145 0.7852 0.027 Uiso 1 1 calc R
C7 C 0.44189(13) 0.0044(4) 0.6866(2) 0.0247(6) Uani 1 1 d .
H7 H 0.4598 -0.0824 0.7138 0.030 Uiso 1 1 calc R
C8 C 0.45712(13) 0.0743(4) 0.6041(2) 0.0242(6) Uani 1 1 d .
H8 H 0.4854 0.0357 0.5784 0.029 Uiso 1 1 calc R
C9 C 0.43037(12) 0.2014(4) 0.5596(2) 0.0219(6) Uani 1 1 d .
H9 H 0.4402 0.2474 0.5041 0.026 Uiso 1 1 calc R
C10 C 0.30792(13) 0.2157(4) 0.8000(2) 0.0239(6) Uani 1 1 d .
H10A H 0.2831 0.2944 0.8121 0.036 Uiso 1 1 calc GR
H10B H 0.3321 0.2088 0.8540 0.036 Uiso 1 1 calc GR
H10C H 0.2924 0.1124 0.7890 0.036 Uiso 1 1 calc GR
O11 O 0.28182(8) 0.4754(3) 0.65974(15) 0.0215(4) Uani 1 1 d .
N12 N 0.34214(9) 0.4812(3) 0.50658(17) 0.0175(5) Uani 1 1 d .
C13 C 0.37325(11) 0.4725(3) 0.42832(19) 0.0171(6) Uani 1 1 d .
C14 C 0.41545(12) 0.5696(4) 0.4295(2) 0.0193(6) Uani 1 1 d .
C15 C 0.44456(12) 0.5585(4) 0.3526(2) 0.0213(6) Uani 1 1 d .
H15 H 0.4731 0.6211 0.3518 0.026 Uiso 1 1 calc R
C16 C 0.43137(12) 0.4548(4) 0.2769(2) 0.0226(6) Uani 1 1 d .
H16 H 0.4513 0.4475 0.2264 0.027 Uiso 1 1 calc R
C17 C 0.38856(12) 0.3625(4) 0.2770(2) 0.0211(6) Uani 1 1 d .
H17 H 0.3798 0.2945 0.2258 0.025 Uiso 1 1 calc R
C18 C 0.35823(12) 0.3692(3) 0.3520(2) 0.0190(6) Uani 1 1 d .
Cu19 Cu 0.28483(2) 0.63041(6) 0.51518(3) 0.02071(14) Uani 1 1 d .
Br20 Br 0.20230(2) 0.59023(4) 0.43752(2) 0.02174(13) Uani 1 1 d .
C21 C 0.31193(13) 0.2686(4) 0.3527(2) 0.0238(6) Uani 1 1 d .
H21A H 0.3044 0.2210 0.2911 0.036 Uiso 1 1 calc GR
H21B H 0.2847 0.3357 0.3678 0.036 Uiso 1 1 calc GR
H21C H 0.3171 0.1850 0.3995 0.036 Uiso 1 1 calc GR
C22 C 0.42898(13) 0.6845(4) 0.5108(2) 0.0278(7) Uani 1 1 d .
H22A H 0.4400 0.6241 0.5668 0.042 Uiso 1 1 calc GR
H22B H 0.4003 0.7474 0.5230 0.042 Uiso 1 1 calc GR
H22C H 0.4552 0.7548 0.4943 0.042 Uiso 1 1 calc GR

loop_
_atom_site_aniso_label
_atom_site_aniso_U_11
_atom_site_aniso_U_22
_atom_site_aniso_U_33
_atom_site_aniso_U_23
_atom_site_aniso_U_13
_atom_site_aniso_U_12
N1 0.0226(13) 0.0211(12) 0.0140(11) 0.0005(9) 0.0044(9) -0.0011(10)
C2 0.0229(15) 0.0186(13) 0.0125(12) -0.0014(10) 0.0034(11) -0.0031(11)
C3 0.0211(14) 0.0200(13) 0.0131(12) -0.0031(10) 0.0041(11) -0.0043(11)
C4 0.0217(15) 0.0196(13) 0.0143(12) -0.0006(10) 0.0015(11) -0.0056(11)
C5 0.0225(14) 0.0183(13) 0.0151(12) -0.0038(10) 0.0012(10) -0.0040(11)
C6 0.0264(16) 0.0225(14) 0.0187(14) 0.0008(11) -0.0005(11) -0.0038(12)
C7 0.0296(16) 0.0180(14) 0.0253(15) -0.0003(11) -0.0039(12) 0.0011(12)
C8 0.0230(15) 0.0219(15) 0.0281(15) -0.0024(12) 0.0053(13) 0.0006(12)
C9 0.0239(15) 0.0208(14) 0.0212(14) -0.0023(11) 0.0030(11) -0.0029(12)
C10 0.0329(17) 0.0243(15) 0.0153(13) 0.0041(11) 0.0073(12) -0.0030(12)
O11 0.0244(11) 0.0224(11) 0.0184(10) 0.0006(8) 0.0056(8) 0.0004(9)
N12 0.0207(12) 0.0175(12) 0.0147(11) -0.0007(9) 0.0044(9) -0.0029(9)
C13 0.0235(15) 0.0146(13) 0.0136(12) 0.0019(10) 0.0031(11) 0.0012(11)
C14 0.0217(15) 0.0199(14) 0.0164(13) 0.0012(11) 0.0025(11) 0.0004(11)
C15 0.0221(15) 0.0229(14) 0.0193(14) 0.0030(11) 0.0037(11) -0.0031(11)
C16 0.0277(16) 0.0251(15) 0.0157(13) 0.0025(11) 0.0045(11) 0.0036(12)
C17 0.0282(16) 0.0199(14) 0.0154(13) -0.0011(10) 0.0025(11) 0.0051(12)
C18 0.0255(15) 0.0159(13) 0.0158(13) 0.0015(10) 0.0021(11) 0.0025(11)
Cu19 0.0247(3) 0.0212(2) 0.0166(2) 0.00099(16) 0.00358(17) 0.00171(17)
Br20 0.0250(2) 0.02057(19) 0.01940(18) -0.00187(10) 0.00070(12) -0.00196(11)
C21 0.0312(17) 0.0220(15) 0.0182(13) -0.0036(11) 0.0027(12) -0.0043(12)
C22 0.0289(17) 0.0324(17) 0.0227(14) -0.0057(13) 0.0058(12) -0.0113(14)

loop_
_atom_type_symbol
_atom_type_description
_atom_type_scat_dispersion_real
_atom_type_scat_dispersion_imag
_atom_type_scat_source
C C 0.0181 0.0091 'International Tables Vol C Tables 4.2.6.8 and 6.1.1.4'
H H 0.0000 0.0000 'International Tables Vol C Tables 4.2.6.8 and 6.1.1.4'
Br Br -0.6763 1.2805 'International Tables Vol C Tables 4.2.6.8 and 6.1.1.4'
Cu Cu -1.9646 0.5888 'International Tables Vol C Tables 4.2.6.8 and 6.1.1.4'
N N 0.0311 0.0180 'International Tables Vol C Tables 4.2.6.8 and 6.1.1.4'
O O 0.0492 0.0322 'International Tables Vol C Tables 4.2.6.8 and 6.1.1.4'

loop_
_geom_angle_atom_site_label_1
_geom_angle_atom_site_label_2
_geom_angle_atom_site_label_3
_geom_angle
_geom_angle_site_symmetry_1
_geom_angle_site_symmetry_3
C2 N1 C5 110.8(2) . .
C2 N1 C10 124.8(3) . .
C5 N1 C10 124.3(3) . .
N1 C2 C3 106.1(3) . .
O11 C2 N1 128.8(3) . .
O11 C2 C3 125.0(3) . .
C4 C3 C2 106.8(2) . .
N12 C3 C2 117.2(3) . .
N12 C3 C4 136.0(3) . .
C5 C4 C3 105.3(3) . .
C9 C4 C3 134.6(3) . .
C9 C4 C5 120.1(3) . .
N1 C5 C4 111.0(3) . .
C6 C5 N1 127.4(3) . .
C6 C5 C4 121.6(3) . .
C5 C6 H6 121.2 . .
C5 C6 C7 117.5(3) . .
C7 C6 H6 121.2 . .
C6 C7 H7 119.1 . .
C6 C7 C8 121.9(3) . .
C8 C7 H7 119.1 . .
C7 C8 H8 119.6 . .
C7 C8 C9 120.7(3) . .
C9 C8 H8 119.6 . .
C4 C9 C8 118.1(3) . .
C4 C9 H9 120.9 . .
C8 C9 H9 120.9 . .
N1 C10 H10A 109.5 . .
N1 C10 H10B 109.5 . .
N1 C10 H10C 109.5 . .
H10A C10 H10B 109.5 . .
H10A C10 H10C 109.5 . .
H10B C10 H10C 109.5 . .
C2 O11 Cu19 101.96(18) . .
C3 N12 C13 117.4(2) . .
C3 N12 Cu19 117.0(2) . .
C13 N12 Cu19 125.64(19) . .
C14 C13 N12 119.3(2) . .
C14 C13 C18 122.8(3) . .
C18 C13 N12 117.8(3) . .
C13 C14 C15 117.8(3) . .
C13 C14 C22 121.1(3) . .
C15 C14 C22 121.1(3) . .
C14 C15 H15 119.6 . .
C16 C15 C14 120.9(3) . .
C16 C15 H15 119.6 . .
C15 C16 H16 120.1 . .
C17 C16 C15 119.9(3) . .
C17 C16 H16 120.1 . .
C16 C17 H17 119.2 . .
C16 C17 C18 121.5(3) . .
C18 C17 H17 119.2 . .
C13 C18 C21 121.2(3) . .
C17 C18 C13 117.1(3) . .
C17 C18 C21 121.7(3) . .
O11 Cu19 Cu19 116.33(6) . 7_566
O11 Cu19 Br20 106.83(5) . 7_566
O11 Cu19 Br20 102.25(6) . .
N12 Cu19 O11 78.73(9) . .
N12 Cu19 Cu19 164.87(7) . 7_566
N12 Cu19 Br20 121.07(7) . 7_566
N12 Cu19 Br20 125.17(7) . .
Br20 Cu19 Cu19 55.697(17) . 7_566
Br20 Cu19 Cu19 55.419(18) 7_566 7_566
Br20 Cu19 Br20 111.12(2) . 7_566
Cu19 Br20 Cu19 68.88(2) . 7_566
C18 C21 H21A 109.5 . .
C18 C21 H21B 109.5 . .
C18 C21 H21C 109.5 . .
H21A C21 H21B 109.5 . .
H21A C21 H21C 109.5 . .
H21B C21 H21C 109.5 . .
C14 C22 H22A 109.5 . .
C14 C22 H22B 109.5 . .
C14 C22 H22C 109.5 . .
H22A C22 H22B 109.5 . .
H22A C22 H22C 109.5 . .
H22B C22 H22C 109.5 . .

loop_
_geom_bond_atom_site_label_1
_geom_bond_atom_site_label_2
_geom_bond_distance
_geom_bond_site_symmetry_2
N1 C2 1.359(4) .
N1 C5 1.395(4) .
N1 C10 1.458(4) .
C2 C3 1.520(4) .
C2 O11 1.219(4) .
C3 C4 1.452(4) .
C3 N12 1.293(4) .
C4 C5 1.419(4) .
C4 C9 1.392(4) .
C5 C6 1.379(5) .
C6 H6 0.9300 .
C6 C7 1.388(5) .
C7 H7 0.9300 .
C7 C8 1.394(5) .
C8 H8 0.9300 .
C8 C9 1.395(5) .
C9 H9 0.9300 .
C10 H10A 0.9600 .
C10 H10B 0.9600 .
C10 H10C 0.9600 .
O11 Cu19 2.417(2) .
N12 C13 1.445(4) .
N12 Cu19 1.992(3) .
C13 C14 1.393(4) .
C13 C18 1.407(4) .
C14 C15 1.397(4) .
C14 C22 1.511(4) .
C15 H15 0.9300 .
C15 C16 1.392(4) .
C16 H16 0.9300 .
C16 C17 1.385(5) .
C17 H17 0.9300 .
C17 C18 1.394(4) .
C18 C21 1.502(4) .
Cu19 Cu19 2.7395(9) 7_566
Cu19 Br20 2.4179(6) .
Cu19 Br20 2.4259(5) 7_566
Br20 Cu19 2.4259(5) 7_566
C21 H21A 0.9600 .
C21 H21B 0.9600 .
C21 H21C 0.9600 .
C22 H22A 0.9600 .
C22 H22B 0.9600 .
C22 H22C 0.9600 .

loop_
_geom_torsion_atom_site_label_1
_geom_torsion_atom_site_label_2
_geom_torsion_atom_site_label_3
_geom_torsion_atom_site_label_4
_geom_torsion
N1 C2 C3 C4 -2.5(3)
N1 C2 C3 N12 175.8(3)
N1 C2 O11 Cu19 -177.2(3)
N1 C5 C6 C7 -179.9(3)
C2 N1 C5 C4 -0.5(3)
C2 N1 C5 C6 -180.0(3)
C2 C3 C4 C5 2.2(3)
C2 C3 C4 C9 -177.7(3)
C2 C3 N12 C13 -176.0(2)
C2 C3 N12 Cu19 3.0(3)
C3 C2 O11 Cu19 1.2(3)
C3 C4 C5 N1 -1.2(3)
C3 C4 C5 C6 178.4(3)
C3 C4 C9 C8 -179.2(3)
C3 N12 C13 C14 -91.6(3)
C3 N12 C13 C18 90.6(3)
C4 C3 N12 C13 1.6(5)
C4 C3 N12 Cu19 -179.4(3)
C4 C5 C6 C7 0.6(4)
C5 N1 C2 C3 1.8(3)
C5 N1 C2 O11 -179.6(3)
C5 C4 C9 C8 0.9(4)
C5 C6 C7 C8 1.2(5)
C6 C7 C8 C9 -2.0(5)
C7 C8 C9 C4 0.8(5)
C9 C4 C5 N1 178.7(3)
C9 C4 C5 C6 -1.7(4)
C10 N1 C2 C3 -176.4(3)
C10 N1 C2 O11 2.2(5)
C10 N1 C5 C4 177.8(3)
C10 N1 C5 C6 -1.8(5)
O11 C2 C3 C4 178.8(3)
O11 C2 C3 N12 -2.9(4)
N12 C3 C4 C5 -175.6(3)
N12 C3 C4 C9 4.5(6)
N12 C13 C14 C15 -179.8(3)
N12 C13 C14 C22 -0.4(4)
N12 C13 C18 C17 179.8(3)
N12 C13 C18 C21 -1.2(4)
C13 C14 C15 C16 0.7(4)
C14 C13 C18 C17 2.2(4)
C14 C13 C18 C21 -178.8(3)
C14 C15 C16 C17 0.8(5)
C15 C16 C17 C18 -0.8(5)
C16 C17 C18 C13 -0.7(4)
C16 C17 C18 C21 -179.7(3)
C18 C13 C14 C15 -2.2(4)
C18 C13 C14 C22 177.2(3)
Cu19 N12 C13 C14 89.4(3)
Cu19 N12 C13 C18 -88.3(3)
C22 C14 C15 C16 -178.7(3)
